data_7025950
loop_
_publ_author_name
'Coles, Martyn P.'
'Hitchcock, Peter B.'
'Khvostov, Alexei V.'
'Lappert, Michael F.'
'Protchenko, Andrey V.'

_publ_section_title
;
 Crystalline di- or trianionic metal (Al, Sm) beta-diketiminates.
;
_journal_issue 28
_journal_name_full 'Dalton transactions (Cambridge, England : 2003)'
_journal_page_first 6426
_journal_page_last 6433
_journal_paper_doi 10.1039/c0dt00071j
_journal_volume 39
_journal_year 2010
_chemical_compound_source 'synthesis as described'
_chemical_formula_moiety 'C42 H58 K N4 Si4 Sm'
_chemical_formula_structural 'C42 H58 K N4 Si4 Sm'
_chemical_formula_sum 'C42 H58 K N4 Si4 Sm'
_chemical_formula_weight 920.74
_chemical_name_common ((KSm(Me3SiCPhCHCPhNSiMe3)2)2)
_chemical_name_systematic
;
?
;
_space_group_IT_number 14
_symmetry_cell_setting monoclinic
_symmetry_Int_Tables_number 14
_symmetry_space_group_name_Hall '-P 2yn'
_symmetry_space_group_name_H-M 'P 1 21/n 1'
_atom_sites_solution_hydrogens geom
_atom_sites_solution_primary direct
_atom_sites_solution_secondary difmap
_audit_conform_dict_location ftp://ftp.iucr.org/cifdics/cif_core.dic
_audit_conform_dict_name cif_core.dic
_audit_conform_dict_version 2.1
_audit_creation_date 2000-11-16T09:59:05-00:00
_audit_creation_method 'WinGX routine CIF_UPDATE'
_cell_angle_alpha 90
_cell_angle_beta 94.925(2)
_cell_angle_gamma 90
_cell_formula_units_Z 4
_cell_length_a 13.0232(5)
_cell_length_b 20.0158(5)
_cell_length_c 17.9052(7)
_cell_measurement_reflns_used 19687
_cell_measurement_temperature 173(2)
_cell_measurement_theta_max 25.028
_cell_measurement_theta_min 3.705
_cell_measurement_wavelength 0.71073
_cell_volume 4650.1(3)
_computing_cell_refinement 'HKL Scalepack (Otwinowski & Minor 1997)'
_computing_data_reduction 'HKL Denzo and Scalepack (Otwinowski & Minor 1997)'
_computing_molecular_graphics 'Ortep-3 for Windows (Farrugia, 1997)'
_computing_publication_material 'WinGX publication routines (Farrugia, 1999)'
_computing_structure_refinement 'SHELXL-97 (Sheldrick, 1997)'
_computing_structure_solution 'SHELXS-97 (Sheldrick, 1997)'
_diffrn_ambient_temperature 173(2)
_diffrn_measured_fraction_theta_full 0.995
_diffrn_measured_fraction_theta_max 0.995
_diffrn_measurement_device KappaCCD
_diffrn_measurement_method CCD
_diffrn_radiation_monochromator graphite
_diffrn_radiation_probe x-ray
_diffrn_radiation_type MoK\a
_diffrn_radiation_wavelength 0.71073
_diffrn_reflns_av_R_equivalents 0.0627
_diffrn_reflns_av_unetI/netI 0.063
_diffrn_reflns_limit_h_max 12
_diffrn_reflns_limit_h_min -15
_diffrn_reflns_limit_k_max 23
_diffrn_reflns_limit_k_min -22
_diffrn_reflns_limit_l_max 17
_diffrn_reflns_limit_l_min -21
_diffrn_reflns_number 27295
_diffrn_reflns_theta_full 25.05
_diffrn_reflns_theta_max 25.05
_diffrn_reflns_theta_min 3.72
_exptl_absorpt_coefficient_mu 1.487
_exptl_absorpt_correction_T_max 0.754
_exptl_absorpt_correction_T_min 0.717
_exptl_absorpt_correction_type multi-scan
_exptl_absorpt_process_details
;
[c.f. r.h. blessing, acta cryst. (1995), a51, 33-38]
;
_exptl_crystal_colour black
_exptl_crystal_density_diffrn 1.315
_exptl_crystal_density_method 'not measured'
_exptl_crystal_description prism
_exptl_crystal_F_000 1900
_exptl_crystal_size_max 0.2
_exptl_crystal_size_mid 0.2
_exptl_crystal_size_min 0.2
_refine_diff_density_max 0.709
_refine_diff_density_min -0.867
_refine_diff_density_rms 0.086
_refine_ls_extinction_method none
_refine_ls_goodness_of_fit_ref 1.025
_refine_ls_hydrogen_treatment mixed
_refine_ls_matrix_type full
_refine_ls_number_parameters 477
_refine_ls_number_reflns 8199
_refine_ls_number_restraints 12
_refine_ls_restrained_S_all 1.026
_refine_ls_R_factor_all 0.0639
_refine_ls_R_factor_gt 0.0394
_refine_ls_shift/su_max 0.001
_refine_ls_shift/su_mean 0
_refine_ls_structure_factor_coef Fsqd
_refine_ls_weighting_details 'calc w=1/[\s^2^(Fo^2^)+(0.0354P)^2^+2.4694P] where P=(Fo^2^+2Fc^2^)/3'
_refine_ls_weighting_scheme calc
_refine_ls_wR_factor_gt 0.0802
_refine_ls_wR_factor_ref 0.089
_reflns_number_gt 6183
_reflns_number_total 8199
_reflns_threshold_expression >2sigma(I)
_cod_data_source_file c0dt00071j.txt
_cod_data_source_block (4)-nov1500
_cod_original_sg_symbol_H-M P2(1)/n
_cod_database_code 7025950

loop_
_symmetry_equiv_pos_as_xyz
'x, y, z'
'-x+1/2, y+1/2, -z+1/2'
'-x, -y, -z'
'x-1/2, -y-1/2, z-1/2'

loop_
_atom_site_label
_atom_site_type_symbol
_atom_site_fract_x
_atom_site_fract_y
_atom_site_fract_z
_atom_site_U_iso_or_equiv
_atom_site_adp_type
_atom_site_occupancy
_atom_site_symmetry_multiplicity
_atom_site_calc_flag
_atom_site_refinement_flags
Sm Sm -0.005560(17) 0.237942(10) 0.087192(12) 0.02925(8) Uani 1 1 d .
K K 0.03235(8) 0.03655(4) 0.12713(5) 0.0397(2) Uani 1 1 d .
Si1 Si -0.20767(11) 0.36260(7) 0.13769(9) 0.0511(4) Uani 1 1 d .
Si2 Si 0.05521(14) 0.34322(8) -0.07762(8) 0.0618(4) Uani 1 1 d DU
Si3 Si 0.11360(10) 0.15223(6) 0.26300(7) 0.0379(3) Uani 1 1 d .
Si4 Si -0.20118(9) 0.10646(6) 0.04483(7) 0.0375(3) Uani 1 1 d .
N1 N -0.0802(3) 0.33665(16) 0.13781(19) 0.0348(8) Uani 1 1 d .
N2 N 0.0688(3) 0.32489(16) 0.01778(19) 0.0353(8) Uani 1 1 d .
N3 N 0.0879(3) 0.16776(15) 0.16974(18) 0.0303(8) Uani 1 1 d .
N4 N -0.0819(3) 0.13941(16) 0.04475(18) 0.0331(8) Uani 1 1 d .
C1 C 0.0052(3) 0.36146(18) 0.1742(2) 0.0324(10) Uani 1 1 d .
C2 C 0.1047(4) 0.35698(19) 0.1475(2) 0.0322(10) Uani 1 1 d .
H2 H 0.160(3) 0.3673(17) 0.180(2) 0.025(10) Uiso 1 1 d .
C3 C 0.1312(3) 0.35092(19) 0.0724(2) 0.0322(10) Uani 1 1 d .
C4 C 0.0006(3) 0.3955(2) 0.2485(2) 0.0396(11) Uani 1 1 d .
C5 C 0.0509(4) 0.4552(2) 0.2643(3) 0.0544(13) Uani 1 1 d .
H5 H 0.0917 0.4742 0.2282 0.065 Uiso 1 1 calc R
C6 C 0.0431(5) 0.4880(3) 0.3320(4) 0.083(2) Uani 1 1 d .
H6 H 0.0775 0.5293 0.342 0.099 Uiso 1 1 calc R
C7 C -0.0153(6) 0.4598(4) 0.3842(4) 0.092(2) Uani 1 1 d .
H7 H -0.0219 0.4821 0.4304 0.111 Uiso 1 1 calc R
C8 C -0.0644(5) 0.3996(4) 0.3702(3) 0.0789(19) Uani 1 1 d .
H8 H -0.1036 0.3802 0.407 0.095 Uiso 1 1 calc R
C9 C -0.0566(4) 0.3674(3) 0.3027(3) 0.0570(14) Uani 1 1 d .
H9 H -0.0904 0.3258 0.2932 0.068 Uiso 1 1 calc R
C10 C 0.2355(3) 0.3761(2) 0.0586(2) 0.0345(10) Uani 1 1 d .
C11 C 0.2662(4) 0.4407(2) 0.0770(3) 0.0427(11) Uani 1 1 d .
H11 H 0.2201 0.4699 0.0993 0.051 Uiso 1 1 calc R
C12 C 0.3642(4) 0.4634(3) 0.0632(3) 0.0547(14) Uani 1 1 d .
H12 H 0.3842 0.508 0.0751 0.066 Uiso 1 1 calc R
C13 C 0.4315(4) 0.4209(3) 0.0324(3) 0.0571(14) Uani 1 1 d .
H13 H 0.4981 0.4363 0.0228 0.068 Uiso 1 1 calc R
C14 C 0.4035(4) 0.3567(3) 0.0155(3) 0.0602(15) Uani 1 1 d .
H14 H 0.4512 0.3273 -0.0046 0.072 Uiso 1 1 calc R
C15 C 0.3055(4) 0.3340(2) 0.0277(3) 0.0475(12) Uani 1 1 d .
H15 H 0.2862 0.2895 0.0148 0.057 Uiso 1 1 calc R
C16 C -0.2252(4) 0.4484(2) 0.1739(4) 0.0694(17) Uani 1 1 d .
H16C H -0.2984 0.4603 0.1678 0.104 Uiso 1 1 calc R
H16B H -0.1858 0.4801 0.1459 0.104 Uiso 1 1 calc R
H16A H -0.2006 0.4502 0.2272 0.104 Uiso 1 1 calc R
C17 C -0.2829(4) 0.3016(3) 0.1889(4) 0.080(2) Uani 1 1 d .
H17C H -0.2593 0.3026 0.2423 0.12 Uiso 1 1 calc R
H17B H -0.273 0.2566 0.169 0.12 Uiso 1 1 calc R
H17A H -0.3562 0.3133 0.1823 0.12 Uiso 1 1 calc R
C18 C -0.2567(5) 0.3629(4) 0.0366(4) 0.096(2) Uani 1 1 d .
H18C H -0.249 0.3183 0.0155 0.144 Uiso 1 1 calc R
H18B H -0.2172 0.3952 0.0095 0.144 Uiso 1 1 calc R
H18A H -0.3297 0.3756 0.0319 0.144 Uiso 1 1 calc R
C19 C 0.0386(8) 0.4347(3) -0.0861(4) 0.173(4) Uani 1 1 d DU
H19A H -0.0174 0.4491 -0.0566 0.26 Uiso 1 1 calc R
H19B H 0.0219 0.4466 -0.1388 0.26 Uiso 1 1 calc R
H19C H 0.1027 0.457 -0.0673 0.26 Uiso 1 1 calc R
C20 C -0.0654(4) 0.3017(3) -0.1128(3) 0.0712(16) Uani 1 1 d DU
H20A H -0.1217 0.3171 -0.0842 0.107 Uiso 1 1 calc R
H20B H -0.0576 0.2532 -0.1071 0.107 Uiso 1 1 calc R
H20C H -0.0812 0.3126 -0.1659 0.107 Uiso 1 1 calc R
C21 C 0.1587(6) 0.3128(6) -0.1324(4) 0.204(5) Uani 1 1 d DU
H21A H 0.165 0.2642 -0.1267 0.305 Uiso 1 1 calc R
H21B H 0.2239 0.334 -0.1142 0.305 Uiso 1 1 calc R
H21C H 0.1423 0.3239 -0.1854 0.305 Uiso 1 1 calc R
C22 C 0.1501(3) 0.15992(18) 0.1088(2) 0.0289(9) Uani 1 1 d .
C23 C 0.1077(3) 0.14381(18) 0.0355(2) 0.0274(9) Uani 1 1 d .
H23 H 0.152(3) 0.1492(16) 0.002(2) 0.018(10) Uiso 1 1 d .
C24 C 0.0042(3) 0.13409(18) 0.0008(2) 0.0294(9) Uani 1 1 d .
C25 C 0.2624(3) 0.17383(18) 0.1177(2) 0.0298(9) Uani 1 1 d .
C26 C 0.3320(3) 0.1410(2) 0.0757(3) 0.0406(11) Uani 1 1 d .
H26 H 0.3067 0.1088 0.0397 0.049 Uiso 1 1 calc R
C27 C 0.4361(4) 0.1537(2) 0.0844(3) 0.0517(13) Uani 1 1 d .
H27 H 0.4811 0.1309 0.054 0.062 Uiso 1 1 calc R
C28 C 0.4757(4) 0.1992(2) 0.1369(3) 0.0501(13) Uani 1 1 d .
H28 H 0.5477 0.2077 0.1431 0.06 Uiso 1 1 calc R
C29 C 0.4100(4) 0.2320(2) 0.1797(3) 0.0439(12) Uani 1 1 d .
H29 H 0.4367 0.2634 0.2162 0.053 Uiso 1 1 calc R
C30 C 0.3051(3) 0.2200(2) 0.1706(2) 0.0374(10) Uani 1 1 d .
H30 H 0.2609 0.2435 0.201 0.045 Uiso 1 1 calc R
C31 C -0.0078(3) 0.12129(18) -0.0799(2) 0.0301(10) Uani 1 1 d .
C32 C 0.0742(4) 0.1046(2) -0.1235(2) 0.0405(11) Uani 1 1 d .
H32 H 0.1422 0.103 -0.0998 0.049 Uiso 1 1 calc R
C33 C 0.0591(4) 0.0904(2) -0.1998(3) 0.0498(13) Uani 1 1 d .
H33 H 0.1166 0.0796 -0.2267 0.06 Uiso 1 1 calc R
C34 C -0.0383(5) 0.0919(2) -0.2368(3) 0.0531(14) Uani 1 1 d .
H34 H -0.0487 0.0816 -0.2887 0.064 Uiso 1 1 calc R
C35 C -0.1198(4) 0.1086(2) -0.1966(3) 0.0511(13) Uani 1 1 d .
H35 H -0.1873 0.1104 -0.2213 0.061 Uiso 1 1 calc R
C36 C -0.1056(4) 0.1229(2) -0.1208(2) 0.0407(11) Uani 1 1 d .
H36 H -0.1641 0.1343 -0.0951 0.049 Uiso 1 1 calc R
C37 C 0.2156(4) 0.0866(2) 0.2812(3) 0.0535(13) Uani 1 1 d .
H37C H 0.2822 0.1046 0.2691 0.08 Uiso 1 1 calc R
H37B H 0.198 0.0475 0.2497 0.08 Uiso 1 1 calc R
H37A H 0.2197 0.0736 0.3341 0.08 Uiso 1 1 calc R
C38 C -0.0083(4) 0.1198(3) 0.2994(3) 0.0688(16) Uani 1 1 d .
H38C H 0.0054 0.1074 0.3523 0.103 Uiso 1 1 calc R
H38B H -0.0323 0.0804 0.2703 0.103 Uiso 1 1 calc R
H38A H -0.0614 0.1546 0.2945 0.103 Uiso 1 1 calc R
C39 C 0.1497(5) 0.2263(2) 0.3236(3) 0.0581(14) Uani 1 1 d .
H39C H 0.0939 0.2594 0.3185 0.087 Uiso 1 1 calc R
H39B H 0.2131 0.2463 0.3079 0.087 Uiso 1 1 calc R
H39A H 0.1609 0.2121 0.376 0.087 Uiso 1 1 calc R
C40 C -0.2302(4) 0.0954(3) 0.1445(3) 0.0564(14) Uani 1 1 d .
H40C H -0.3009 0.0789 0.146 0.085 Uiso 1 1 calc R
H40B H -0.2229 0.1383 0.1707 0.085 Uiso 1 1 calc R
H40A H -0.182 0.063 0.1691 0.085 Uiso 1 1 calc R
C41 C -0.3069(4) 0.1619(3) 0.0017(3) 0.0613(15) Uani 1 1 d .
H41C H -0.3737 0.1402 0.0056 0.092 Uiso 1 1 calc R
H41B H -0.2967 0.1695 -0.0512 0.092 Uiso 1 1 calc R
H41A H -0.3054 0.2047 0.0282 0.092 Uiso 1 1 calc R
C42 C -0.2171(4) 0.0220(2) -0.0010(3) 0.0558(14) Uani 1 1 d .
H42C H -0.169 -0.0097 0.0249 0.084 Uiso 1 1 calc R
H42B H -0.2027 0.0255 -0.0537 0.084 Uiso 1 1 calc R
H42A H -0.2879 0.0063 0.0019 0.084 Uiso 1 1 calc R

loop_
_atom_site_aniso_label
_atom_site_aniso_U_11
_atom_site_aniso_U_22
_atom_site_aniso_U_33
_atom_site_aniso_U_23
_atom_site_aniso_U_13
_atom_site_aniso_U_12
Sm 0.02806(13) 0.03075(13) 0.02851(13) -0.00158(9) -0.00004(9) -0.00113(9)
K 0.0470(6) 0.0333(5) 0.0385(6) 0.0030(4) 0.0023(5) -0.0062(4)
Si1 0.0307(8) 0.0529(8) 0.0703(10) -0.0163(7) 0.0069(7) 0.0026(6)
Si2 0.0796(12) 0.0763(10) 0.0289(8) 0.0042(7) 0.0007(8) -0.0248(9)
Si3 0.0416(8) 0.0464(7) 0.0253(7) 0.0008(5) 0.0004(6) 0.0006(6)
Si4 0.0273(7) 0.0417(7) 0.0435(8) -0.0010(5) 0.0031(6) -0.0065(5)
N1 0.028(2) 0.0359(19) 0.041(2) -0.0049(15) 0.0048(17) -0.0020(15)
N2 0.039(2) 0.0383(19) 0.028(2) -0.0026(15) 0.0035(17) -0.0062(16)
N3 0.028(2) 0.0341(18) 0.0287(19) -0.0026(14) 0.0023(16) -0.0012(15)
N4 0.028(2) 0.0394(19) 0.032(2) -0.0019(15) 0.0044(17) -0.0039(15)
C1 0.033(3) 0.032(2) 0.033(2) 0.0012(17) 0.003(2) 0.0039(18)
C2 0.032(3) 0.037(2) 0.027(2) -0.0056(17) -0.004(2) -0.0039(19)
C3 0.036(3) 0.031(2) 0.030(2) 0.0039(17) 0.005(2) 0.0029(18)
C4 0.033(3) 0.050(3) 0.036(3) -0.003(2) 0.001(2) 0.011(2)
C5 0.052(3) 0.065(3) 0.046(3) -0.018(2) 0.000(3) 0.001(3)
C6 0.084(5) 0.094(5) 0.068(5) -0.043(4) -0.009(4) 0.013(4)
C7 0.081(5) 0.146(7) 0.048(4) -0.043(4) -0.004(4) 0.040(5)
C8 0.065(4) 0.136(6) 0.037(3) -0.002(4) 0.014(3) 0.033(4)
C9 0.055(4) 0.076(4) 0.041(3) 0.004(3) 0.010(3) 0.011(3)
C10 0.036(3) 0.041(2) 0.027(2) 0.0059(18) 0.004(2) 0.002(2)
C11 0.040(3) 0.046(3) 0.042(3) -0.003(2) 0.006(2) -0.007(2)
C12 0.054(4) 0.058(3) 0.052(3) 0.006(2) 0.008(3) -0.025(3)
C13 0.034(3) 0.075(4) 0.064(4) 0.018(3) 0.013(3) -0.008(3)
C14 0.047(3) 0.067(4) 0.071(4) 0.016(3) 0.030(3) 0.012(3)
C15 0.050(3) 0.041(3) 0.056(3) 0.007(2) 0.025(3) -0.003(2)
C16 0.052(4) 0.049(3) 0.110(5) 0.001(3) 0.021(3) 0.008(3)
C17 0.049(4) 0.054(3) 0.142(6) -0.028(3) 0.036(4) -0.016(3)
C18 0.051(4) 0.147(6) 0.086(5) -0.017(4) -0.022(4) 0.026(4)
C19 0.318(13) 0.084(4) 0.100(6) 0.062(4) -0.090(7) -0.095(5)
C20 0.097(4) 0.068(4) 0.044(3) 0.002(3) -0.024(3) -0.006(3)
C21 0.107(6) 0.464(16) 0.044(5) -0.047(8) 0.031(5) -0.008(9)
C22 0.027(2) 0.029(2) 0.031(2) -0.0003(17) 0.0033(19) 0.0006(17)
C23 0.024(2) 0.033(2) 0.027(2) -0.0011(17) 0.007(2) -0.0025(17)
C24 0.031(3) 0.031(2) 0.025(2) 0.0012(16) 0.0007(19) -0.0048(17)
C25 0.027(2) 0.031(2) 0.031(2) 0.0015(17) -0.0009(19) -0.0036(17)
C26 0.030(3) 0.043(3) 0.049(3) -0.013(2) 0.004(2) -0.006(2)
C27 0.032(3) 0.059(3) 0.064(4) -0.016(3) 0.010(3) -0.004(2)
C28 0.030(3) 0.058(3) 0.062(3) -0.007(3) 0.001(3) -0.011(2)
C29 0.038(3) 0.047(3) 0.045(3) -0.007(2) -0.004(2) -0.012(2)
C30 0.036(3) 0.040(2) 0.037(3) -0.0034(19) 0.002(2) 0.0005(19)
C31 0.033(3) 0.028(2) 0.029(2) 0.0013(16) 0.001(2) -0.0042(17)
C32 0.045(3) 0.043(3) 0.033(3) -0.0012(19) 0.003(2) -0.010(2)
C33 0.069(4) 0.051(3) 0.031(3) -0.003(2) 0.015(3) -0.016(3)
C34 0.082(4) 0.050(3) 0.026(3) 0.003(2) -0.003(3) -0.012(3)
C35 0.061(4) 0.050(3) 0.039(3) 0.002(2) -0.018(3) -0.002(2)
C36 0.042(3) 0.046(3) 0.032(3) 0.0006(19) -0.003(2) -0.003(2)
C37 0.065(4) 0.050(3) 0.044(3) 0.013(2) -0.005(3) 0.002(2)
C38 0.067(4) 0.107(5) 0.034(3) 0.001(3) 0.011(3) -0.010(3)
C39 0.076(4) 0.062(3) 0.034(3) -0.006(2) -0.006(3) 0.013(3)
C40 0.041(3) 0.077(4) 0.053(3) 0.000(3) 0.012(3) -0.015(3)
C41 0.038(3) 0.075(4) 0.071(4) 0.001(3) 0.003(3) 0.008(3)
C42 0.054(3) 0.045(3) 0.067(4) -0.007(2) 0.003(3) -0.020(2)

loop_
_atom_type_symbol
_atom_type_description
_atom_type_scat_dispersion_real
_atom_type_scat_dispersion_imag
_atom_type_scat_source
C C 0.0033 0.0016 'International Tables Vol C Tables 4.2.6.8 and 6.1.1.4'
H H 0 0 'International Tables Vol C Tables 4.2.6.8 and 6.1.1.4'
N N 0.0061 0.0033 'International Tables Vol C Tables 4.2.6.8 and 6.1.1.4'
Si Si 0.0817 0.0704 'International Tables Vol C Tables 4.2.6.8 and 6.1.1.4'
Sm Sm -0.1638 3.4418 'International Tables Vol C Tables 4.2.6.8 and 6.1.1.4'
K K 0.2009 0.2494 'International Tables Vol C Tables 4.2.6.8 and 6.1.1.4'

loop_
_geom_angle_atom_site_label_1
_geom_angle_atom_site_label_2
_geom_angle_atom_site_label_3
_geom_angle
_geom_angle_site_symmetry_1
_geom_angle_site_symmetry_3
N4 Sm N3 83.07(11) . .
N4 Sm N2 129.28(11) . .
N3 Sm N2 124.10(12) . .
N4 Sm N1 130.36(12) . .
N3 Sm N1 117.71(11) . .
N2 Sm N1 78.08(12) . .
N4 Sm C22 80.90(12) . .
N3 Sm C22 33.43(12) . .
N2 Sm C22 99.88(12) . .
N1 Sm C22 141.38(12) . .
N4 Sm C24 33.15(12) . .
N3 Sm C24 81.05(12) . .
N2 Sm C24 103.29(12) . .
N1 Sm C24 156.90(12) . .
C22 Sm C24 61.60(12) . .
N4 Sm C23 60.47(12) . .
N3 Sm C23 60.34(12) . .
N2 Sm C23 94.27(12) . .
N1 Sm C23 169.17(12) . .
C22 Sm C23 31.80(12) . .
C24 Sm C23 32.26(12) . .
N4 Sm C3 152.32(12) . .
N3 Sm C3 103.78(11) . .
N2 Sm C3 26.77(11) . .
N1 Sm C3 70.51(11) . .
C22 Sm C3 90.28(12) . .
C24 Sm C3 120.43(12) . .
C23 Sm C3 99.21(12) . .
N4 Sm C1 154.03(12) . .
N3 Sm C1 100.09(11) . .
N2 Sm C1 70.00(11) . .
N1 Sm C1 26.91(11) . .
C22 Sm C1 115.76(12) . .
C24 Sm C1 172.66(12) . .
C23 Sm C1 142.92(12) . .
C3 Sm C1 52.23(12) . .
N4 Sm C2 175.43(12) . .
N3 Sm C2 92.51(11) . .
N2 Sm C2 52.71(11) . .
N1 Sm C2 52.98(12) . .
C22 Sm C2 94.77(12) . .
C24 Sm C2 145.00(12) . .
C23 Sm C2 116.24(12) . .
C3 Sm C2 28.15(11) . .
C1 Sm C2 28.10(12) . .
N4 Sm K 42.45(8) . .
N3 Sm K 40.91(8) . .
N2 Sm K 139.03(8) . .
N1 Sm K 141.53(8) . .
C22 Sm K 45.19(9) . .
C24 Sm K 46.32(8) . .
C23 Sm K 44.93(9) . .
C3 Sm K 135.47(8) . .
C1 Sm K 137.49(8) . .
C2 Sm K 133.03(9) . .
N3 K N4 65.16(9) . .
N3 K C23 51.34(10) . .
N4 K C23 50.89(11) . .
N3 K C22 28.51(10) . .
N4 K C22 65.98(10) . .
C23 K C22 27.99(11) . .
N3 K C24 66.86(10) . .
N4 K C24 28.13(10) . .
C23 K C24 28.34(11) . .
C22 K C24 52.98(11) . .
N3 K C33 137.92(11) . 3
N4 K C33 126.54(13) . 3
C23 K C33 170.39(12) . 3
C22 K C33 161.29(12) . 3
C24 K C33 144.85(13) . 3
N3 K C32 161.28(11) . 3
N4 K C32 115.16(11) . 3
C23 K C32 144.78(12) . 3
C22 K C32 170.21(12) . 3
C24 K C32 123.11(11) . 3
C33 K C32 25.61(11) 3 3
N3 K C34 125.85(11) . 3
N4 K C34 150.04(13) . 3
C23 K C34 159.05(14) . 3
C22 K C34 138.61(13) . 3
C24 K C34 167.21(12) . 3
C33 K C34 24.97(13) 3 3
C32 K C34 44.41(12) 3 3
N3 K C31 170.71(11) . 3
N4 K C31 121.56(10) . 3
C23 K C31 126.37(11) . 3
C22 K C31 145.17(11) . 3
C24 K C31 115.58(10) . 3
C33 K C31 45.10(11) 3 3
C32 K C31 25.34(11) 3 3
C34 K C31 52.20(11) 3 3
N3 K C35 130.02(11) . 3
N4 K C35 164.72(11) . 3
C23 K C35 137.03(13) . 3
C22 K C35 127.65(12) . 3
C24 K C35 150.56(12) . 3
C33 K C35 42.81(14) 3 3
C32 K C35 50.12(12) 3 3
C34 K C35 24.16(13) 3 3
C31 K C35 43.68(11) 3 3
N3 K C36 146.62(11) . 3
N4 K C36 143.64(10) . 3
C23 K C36 124.94(12) . 3
C22 K C36 130.26(12) . 3
C24 K C36 128.05(11) . 3
C33 K C36 50.13(13) 3 3
C32 K C36 42.86(12) 3 3
C34 K C36 42.94(12) 3 3
C31 K C36 24.67(10) 3 3
C35 K C36 24.00(11) 3 3
N3 K Si3 29.27(7) . .
N4 K Si3 89.72(7) . .
C23 K Si3 78.81(8) . .
C22 K Si3 52.04(8) . .
C24 K Si3 96.05(8) . .
C33 K Si3 110.78(9) 3 .
C32 K Si3 136.35(9) 3 .
C34 K Si3 96.60(9) 3 .
C31 K Si3 147.53(8) 3 .
C35 K Si3 104.35(9) 3 .
C36 K Si3 126.41(8) 3 .
N1 Si1 C17 110.3(2) . .
N1 Si1 C16 114.9(2) . .
C17 Si1 C16 110.5(3) . .
N1 Si1 C18 104.4(2) . .
C17 Si1 C18 109.3(3) . .
C16 Si1 C18 107.1(3) . .
N2 Si2 C21 115.8(3) . .
N2 Si2 C20 104.6(2) . .
C21 Si2 C20 108.1(3) . .
N2 Si2 C19 106.9(3) . .
C21 Si2 C19 111.8(4) . .
C20 Si2 C19 109.2(3) . .
N3 Si3 C39 116.2(2) . .
N3 Si3 C37 112.0(2) . .
C39 Si3 C37 108.4(2) . .
N3 Si3 C38 107.6(2) . .
C39 Si3 C38 104.5(3) . .
C37 Si3 C38 107.7(3) . .
N3 Si3 K 53.84(11) . .
C39 Si3 K 169.67(16) . .
C37 Si3 K 79.79(16) . .
C38 Si3 K 78.23(17) . .
N4 Si4 C40 108.0(2) . .
N4 Si4 C41 114.2(2) . .
C40 Si4 C41 105.2(2) . .
N4 Si4 C42 114.7(2) . .
C40 Si4 C42 106.6(2) . .
C41 Si4 C42 107.5(2) . .
N4 Si4 K 53.04(12) . .
C40 Si4 K 78.06(17) . .
C41 Si4 K 166.71(17) . .
C42 Si4 K 83.42(17) . .
C1 N1 Si1 130.1(3) . .
C1 N1 Sm 98.2(2) . .
Si1 N1 Sm 131.24(17) . .
C3 N2 Si2 130.3(3) . .
C3 N2 Sm 98.8(2) . .
Si2 N2 Sm 130.66(18) . .
C22 N3 Si3 130.9(3) . .
C22 N3 Sm 83.1(2) . .
Si3 N3 Sm 141.90(18) . .
C22 N3 K 80.7(2) . .
Si3 N3 K 96.89(13) . .
Sm N3 K 106.57(12) . .
C24 N4 Si4 137.5(3) . .
C24 N4 Sm 84.8(2) . .
Si4 N4 Sm 134.77(18) . .
C24 N4 K 80.4(2) . .
Si4 N4 K 98.96(14) . .
Sm N4 K 104.71(12) . .
N1 C1 C2 123.9(4) . .
N1 C1 C4 120.5(4) . .
C2 C1 C4 115.7(4) . .
N1 C1 Sm 54.9(2) . .
C2 C1 Sm 76.7(2) . .
C4 C1 Sm 148.6(3) . .
C3 C2 C1 128.7(4) . .
C3 C2 Sm 74.6(2) . .
C1 C2 Sm 75.1(2) . .
N2 C3 C2 123.3(4) . .
N2 C3 C10 121.4(4) . .
C2 C3 C10 115.3(4) . .
N2 C3 Sm 54.5(2) . .
C2 C3 Sm 77.3(2) . .
C10 C3 Sm 148.6(3) . .
C5 C4 C9 118.7(4) . .
C5 C4 C1 121.3(4) . .
C9 C4 C1 120.0(4) . .
C4 C5 C6 121.2(6) . .
C7 C6 C5 119.0(6) . .
C8 C7 C6 120.7(6) . .
C7 C8 C9 120.0(6) . .
C8 C9 C4 120.4(6) . .
C11 C10 C15 118.3(4) . .
C11 C10 C3 121.6(4) . .
C15 C10 C3 120.0(4) . .
C10 C11 C12 120.7(5) . .
C13 C12 C11 119.7(5) . .
C14 C13 C12 120.4(5) . .
C13 C14 C15 120.3(5) . .
C14 C15 C10 120.5(4) . .
C23 C22 N3 122.2(4) . .
C23 C22 C25 116.4(4) . .
N3 C22 C25 121.2(3) . .
C23 C22 Sm 76.0(2) . .
N3 C22 Sm 63.47(19) . .
C25 C22 Sm 131.4(2) . .
C23 C22 K 75.3(2) . .
N3 C22 K 70.75(19) . .
C25 C22 K 131.6(2) . .
Sm C22 K 96.62(13) . .
C22 C23 C24 134.6(4) . .
C22 C23 Sm 72.2(2) . .
C24 C23 Sm 73.5(2) . .
C22 C23 K 76.7(2) . .
C24 C23 K 78.3(2) . .
Sm C23 K 95.96(14) . .
N4 C24 C23 120.0(3) . .
N4 C24 C31 122.4(4) . .
C23 C24 C31 117.6(4) . .
N4 C24 Sm 62.09(18) . .
C23 C24 Sm 74.3(2) . .
C31 C24 Sm 136.2(3) . .
N4 C24 K 71.5(2) . .
C23 C24 K 73.4(2) . .
C31 C24 K 129.0(2) . .
Sm C24 K 94.65(12) . .
C26 C25 C30 115.9(4) . .
C26 C25 C22 122.4(4) . .
C30 C25 C22 121.7(4) . .
C27 C26 C25 122.2(4) . .
C28 C27 C26 120.5(5) . .
C29 C28 C27 119.1(4) . .
C28 C29 C30 120.7(4) . .
C29 C30 C25 121.6(4) . .
C36 C31 C32 114.1(4) . .
C36 C31 C24 121.4(4) . .
C32 C31 C24 124.4(4) . .
C36 C31 K 79.9(2) . 3
C32 C31 K 72.1(2) . 3
C24 C31 K 115.0(2) . 3
C33 C32 C31 122.7(5) . .
C33 C32 K 76.8(2) . 3
C31 C32 K 82.6(2) . 3
C34 C33 C32 120.9(5) . .
C34 C33 K 81.4(3) . 3
C32 C33 K 77.6(2) . 3
C35 C34 C33 118.2(5) . .
C35 C34 K 81.6(3) . 3
C33 C34 K 73.6(3) . 3
C34 C35 C36 121.4(5) . .
C34 C35 K 74.2(3) . 3
C36 C35 K 78.5(3) . 3
C35 C36 C31 122.7(5) . .
C35 C36 K 77.5(3) . 3
C31 C36 K 75.4(2) . 3

loop_
_geom_bond_atom_site_label_1
_geom_bond_atom_site_label_2
_geom_bond_distance
_geom_bond_site_symmetry_2
Sm N4 2.308(3) .
Sm N3 2.309(3) .
Sm N2 2.391(3) .
Sm N1 2.412(3) .
Sm C22 2.562(4) .
Sm C24 2.601(4) .
Sm C23 2.611(4) .
Sm C3 2.905(4) .
Sm C1 2.919(4) .
Sm C2 2.940(4) .
K N3 2.812(3) .
K N4 2.873(3) .
K C23 2.923(4) .
K C22 2.940(4) .
K C24 2.987(4) .
K C33 3.136(4) 3
K C32 3.145(4) 3
K C34 3.232(5) 3
K C31 3.279(4) 3
K C35 3.323(5) 3
K C36 3.336(4) 3
K Si3 3.4581(15) .
Si1 N1 1.740(4) .
Si1 C17 1.856(6) .
Si1 C16 1.857(5) .
Si1 C18 1.866(6) .
Si2 N2 1.741(4) .
Si2 C21 1.837(7) .
Si2 C20 1.840(5) .
Si2 C19 1.849(6) .
Si3 N3 1.703(3) .
Si3 C39 1.873(5) .
Si3 C37 1.876(5) .
Si3 C38 1.882(5) .
Si4 N4 1.688(4) .
Si4 C40 1.869(5) .
Si4 C41 1.881(5) .
Si4 C42 1.882(4) .
N1 C1 1.335(5) .
N2 C3 1.324(5) .
N3 C22 1.422(5) .
N4 C24 1.428(5) .
C1 C2 1.423(6) .
C1 C4 1.501(6) .
C2 C3 1.422(6) .
C3 C10 1.489(6) .
C4 C5 1.381(6) .
C4 C9 1.391(7) .
C5 C6 1.390(7) .
C6 C7 1.377(9) .
C7 C8 1.376(9) .
C8 C9 1.382(7) .
C10 C11 1.386(6) .
C10 C15 1.389(6) .
C11 C12 1.397(6) .
C12 C13 1.370(7) .
C13 C14 1.363(7) .
C14 C15 1.389(7) .
C22 C23 1.418(6) .
C22 C25 1.484(6) .
C23 C24 1.448(6) .
C24 C31 1.463(5) .
C25 C26 1.391(6) .
C25 C30 1.404(5) .
C26 C27 1.376(6) .
C27 C28 1.376(6) .
C28 C29 1.365(6) .
C29 C30 1.383(6) .
C31 C36 1.414(6) .
C31 C32 1.415(6) .
C31 K 3.279(4) 3
C32 C33 1.392(6) .
C32 K 3.145(4) 3
C33 C34 1.380(7) .
C33 K 3.136(4) 3
C34 C35 1.375(7) .
C34 K 3.232(5) 3
C35 C36 1.385(6) .
C35 K 3.323(5) 3
C36 K 3.336(4) 3
